data_7048243
loop_
_publ_author_name
'Foreman, Mark R St-J'
'Hill, Anthony F.'
'Ma, Chenxi'
'Tshabang, Never'
'White, Andrew J. P.'

_publ_section_title
;
 Synthesis and ligand substitution reactions of
 \k<sup>4</sup>-B,S,S',S''-ruthenaboratranes.
;
_journal_issue 1
_journal_name_full 'Dalton transactions (Cambridge, England : 2003)'
_journal_page_first 209
_journal_page_last 219
_journal_paper_doi 10.1039/c8dt04278k
_journal_volume 48
_journal_year 2018
_chemical_formula_moiety 'C19 H30 B N6 O4 P Ru S3'
_chemical_formula_sum 'C19 H30 B N6 O4 P Ru S3'
_chemical_formula_weight 645.52
_space_group_crystal_system orthorhombic
_space_group_IT_number 61
_space_group_name_Hall '-P 2ac 2ab'
_space_group_name_H-M_alt 'P b c a'
_symmetry_space_group_name_Hall '-P 2ac 2ab'
_symmetry_space_group_name_H-M 'P b c a'
_atom_sites_solution_hydrogens geom
_audit_creation_method SHELXL-2017/1
_audit_update_record
;
2018-10-19 deposited with the CCDC.
2018-11-26 downloaded from the CCDC.
;
_cell_angle_alpha 90
_cell_angle_beta 90
_cell_angle_gamma 90
_cell_formula_units_Z 8
_cell_length_a 13.3878(11)
_cell_length_b 16.5415(9)
_cell_length_c 25.3837(14)
_cell_measurement_reflns_used 42
_cell_measurement_temperature 293(2)
_cell_measurement_theta_max 33.13
_cell_measurement_theta_min 3.48
_cell_volume 5621.3(6)
_computing_cell_refinement 'Siemens XSCANS'
_computing_data_collection 'Siemens XSCANS'
_computing_data_reduction 'Siemens SHELXTL'
_computing_molecular_graphics 'Bruker SHELXTL'
_computing_publication_material 'CIFTAB-2014 (Sheldrick, 2017)'
_computing_structure_refinement 'SHELXL-2017/1 (Sheldrick, 2017)'
_computing_structure_solution 'Siemens SHELXTL'
_diffrn_ambient_temperature 293(2)
_diffrn_measured_fraction_theta_full 1.000
_diffrn_measured_fraction_theta_max 1.000
_diffrn_measurement_device_type 'Siemens P4'
_diffrn_measurement_method '\w scans'
_diffrn_radiation_type CuK\a
_diffrn_radiation_wavelength 1.54178
_diffrn_reflns_av_R_equivalents 0.0656
_diffrn_reflns_av_unetI/netI 0.0423
_diffrn_reflns_Laue_measured_fraction_full 1.000
_diffrn_reflns_Laue_measured_fraction_max 1.000
_diffrn_reflns_limit_h_max 15
_diffrn_reflns_limit_h_min 0
_diffrn_reflns_limit_k_max 0
_diffrn_reflns_limit_k_min -18
_diffrn_reflns_limit_l_max 28
_diffrn_reflns_limit_l_min 0
_diffrn_reflns_number 4170
_diffrn_reflns_point_group_measured_fraction_full 1.000
_diffrn_reflns_point_group_measured_fraction_max 1.000
_diffrn_reflns_theta_full 60.002
_diffrn_reflns_theta_max 60.002
_diffrn_reflns_theta_min 3.482
_diffrn_source 'sealed tube'
_exptl_absorpt_coefficient_mu 7.445
_exptl_absorpt_correction_T_max 0.4008
_exptl_absorpt_correction_T_min 0.2301
_exptl_absorpt_correction_type psi-scan
_exptl_absorpt_process_details
;
Ellipsoid correction with mean mu*r =  0.5000
XPREP - DATA PREPARATION & RECIPROCAL SPACE EXPLORATION    Ver. 5.03/486
COPYRIGHT(c) 1990-4 Siemens Analytical X-ray Insts.
;
_exptl_crystal_colour Yellow
_exptl_crystal_density_diffrn 1.525
_exptl_crystal_description prisms
_exptl_crystal_F_000 2640
_exptl_crystal_size_max 0.27
_exptl_crystal_size_mid 0.17
_exptl_crystal_size_min 0.12
_refine_diff_density_max 1.393
_refine_diff_density_min -0.903
_refine_diff_density_rms 0.102
_refine_ls_extinction_method none
_refine_ls_goodness_of_fit_ref 1.038
_refine_ls_hydrogen_treatment constr
_refine_ls_matrix_type full
_refine_ls_number_parameters 365
_refine_ls_number_reflns 4170
_refine_ls_number_restraints 151
_refine_ls_restrained_S_all 1.083
_refine_ls_R_factor_all 0.0713
_refine_ls_R_factor_gt 0.0532
_refine_ls_shift/su_max 0.000
_refine_ls_shift/su_mean 0.000
_refine_ls_structure_factor_coef Fsqd
_refine_ls_weighting_details 'w=1/[\s^2^(Fo^2^)+(0.0891P)^2^+5.2739P] where P=(Fo^2^+2Fc^2^)/3'
_refine_ls_weighting_scheme calc
_refine_ls_wR_factor_gt 0.1343
_refine_ls_wR_factor_ref 0.1470
_reflns_Friedel_coverage 0.000
_reflns_number_gt 3276
_reflns_number_total 4170
_reflns_threshold_expression 'I > 2\s(I)'
_cod_data_source_file c8dt04278k2.cif
_cod_data_source_block Compound_1j
_cod_depositor_comments 'Adding full bibliography for 7048239--7048243.cif.'
_cod_database_code 7048243
_shelx_shelxl_version_number 2017/1
_shelx_space_group_comment
;
The symmetry employed for this shelxl refinement is uniquely defined
by the following loop, which should always be used as a source of
symmetry information in preference to the above space-group names.
They are only intended as comments.
;

loop_
_space_group_symop_operation_xyz
'x, y, z'
'-x+1/2, -y, z+1/2'
'-x, y+1/2, -z+1/2'
'x+1/2, -y+1/2, -z'
'-x, -y, -z'
'x-1/2, y, -z-1/2'
'x, -y-1/2, z-1/2'
'-x-1/2, y-1/2, z'

loop_
_atom_site_label
_atom_site_type_symbol
_atom_site_fract_x
_atom_site_fract_y
_atom_site_fract_z
_atom_site_U_iso_or_equiv
_atom_site_adp_type
_atom_site_occupancy
_atom_site_site_symmetry_order
_atom_site_calc_flag
_atom_site_refinement_flags_posn
_atom_site_refinement_flags_adp
_atom_site_refinement_flags_occupancy
_atom_site_disorder_assembly
_atom_site_disorder_group
Ru1 Ru 0.46074(3) 0.23877(3) 0.36006(2) 0.04057(19) Uani 1 1 d D . . . .
S1 S 0.57234(14) 0.14393(13) 0.40347(7) 0.0599(5) Uani 1 1 d . . . . .
S2 S 0.38634(12) 0.33141(9) 0.29867(6) 0.0439(4) Uani 1 1 d . . . . .
S3 S 0.35976(12) 0.12520(10) 0.32517(7) 0.0504(4) Uani 1 1 d . . . . .
P1 P 0.3484(5) 0.2608(5) 0.4302(2) 0.0509(19) Uani 0.679(16) 1 d D U P A 1
P1' P 0.3424(11) 0.2534(10) 0.4281(5) 0.065(6) Uani 0.321(16) 1 d D U P A 2
B1 B 0.5611(5) 0.2134(4) 0.2949(3) 0.0360(14) Uani 1 1 d . . . . .
C1 C 0.6740(5) 0.1618(4) 0.3645(3) 0.0509(16) Uani 1 1 d . . . . .
N2 N 0.6684(4) 0.1988(3) 0.31688(19) 0.0425(12) Uani 1 1 d . . . . .
C3 C 0.7655(5) 0.2071(5) 0.2980(3) 0.0520(16) Uani 1 1 d . . . . .
H3A H 0.783679 0.230061 0.265974 0.062 Uiso 1 1 calc R U . . .
C4 C 0.8282(5) 0.1765(5) 0.3338(3) 0.0586(18) Uani 1 1 d . . . . .
H4A H 0.897516 0.175853 0.331579 0.070 Uiso 1 1 calc R U . . .
N5 N 0.7712(4) 0.1459(4) 0.3746(2) 0.0554(14) Uani 1 1 d . . . . .
C6 C 0.8077(7) 0.1050(7) 0.4224(3) 0.085(3) Uani 1 1 d . . . . .
H6A H 0.879016 0.110196 0.424421 0.128 Uiso 1 1 calc R U . . .
H6B H 0.790034 0.048806 0.421058 0.128 Uiso 1 1 calc R U . . .
H6C H 0.777852 0.129420 0.452889 0.128 Uiso 1 1 calc R U . . .
C7 C 0.4751(4) 0.3285(3) 0.2509(2) 0.0403(13) Uani 1 1 d . . . . .
N8 N 0.5579(4) 0.2812(3) 0.2523(2) 0.0399(11) Uani 1 1 d . . . . .
C9 C 0.6095(6) 0.2909(4) 0.2046(3) 0.0516(16) Uani 1 1 d . . . . .
H9A H 0.667618 0.264290 0.194425 0.062 Uiso 1 1 calc R U . . .
C10 C 0.5591(6) 0.3460(5) 0.1764(3) 0.0562(17) Uani 1 1 d . . . . .
H10A H 0.577019 0.365032 0.143256 0.067 Uiso 1 1 calc R U . . .
N11 N 0.4765(4) 0.3697(3) 0.2045(2) 0.0485(13) Uani 1 1 d . . . . .
C12 C 0.3989(7) 0.4256(5) 0.1877(3) 0.067(2) Uani 1 1 d . . . . .
H12A H 0.342255 0.395664 0.175189 0.100 Uiso 1 1 calc R U . . .
H12B H 0.424141 0.459211 0.159887 0.100 Uiso 1 1 calc R U . . .
H12C H 0.379208 0.458805 0.216918 0.100 Uiso 1 1 calc R U . . .
C13 C 0.4401(5) 0.0982(4) 0.2759(3) 0.0462(15) Uani 1 1 d . . . . .
N14 N 0.5277(4) 0.1345(3) 0.26526(19) 0.0416(11) Uani 1 1 d . . . . .
C15 C 0.5703(5) 0.0955(4) 0.2218(3) 0.0508(15) Uani 1 1 d . . . . .
H15A H 0.631069 0.108568 0.206210 0.061 Uiso 1 1 calc R U . . .
C16 C 0.5088(6) 0.0361(4) 0.2066(3) 0.0594(19) Uani 1 1 d . . . . .
H16A H 0.518908 0.000719 0.178638 0.071 Uiso 1 1 calc R U . . .
N17 N 0.4272(5) 0.0372(3) 0.2401(3) 0.0547(14) Uani 1 1 d . . . . .
C18 C 0.3367(6) -0.0114(4) 0.2349(4) 0.072(2) Uani 1 1 d . . . . .
H18A H 0.343934 -0.047973 0.205757 0.108 Uiso 1 1 calc R U . . .
H18B H 0.280548 0.023500 0.228720 0.108 Uiso 1 1 calc R U . . .
H18C H 0.326014 -0.041618 0.266648 0.108 Uiso 1 1 calc R U . . .
C19 C 0.5495(6) 0.3190(5) 0.3795(3) 0.0549(17) Uani 1 1 d . . . . .
O19 O 0.6032(6) 0.3708(4) 0.3884(3) 0.092(2) Uani 1 1 d . . . . .
O20 O 0.3633(9) 0.2158(8) 0.4859(3) 0.083(4) Uani 0.679(16) 1 d D U P A 1
C21 C 0.3807(16) 0.1332(10) 0.4916(7) 0.096(5) Uani 0.679(16) 1 d D U P A 1
H21A H 0.448911 0.120642 0.481615 0.116 Uiso 0.679(16) 1 calc R U P A 1
H21B H 0.336067 0.102997 0.468800 0.116 Uiso 0.679(16) 1 calc R U P A 1
C22 C 0.363(2) 0.1104(13) 0.5473(7) 0.150(9) Uani 0.679(16) 1 d D U P A 1
H22A H 0.375198 0.053543 0.551632 0.226 Uiso 0.679(16) 1 calc R U P A 1
H22B H 0.408137 0.140230 0.569555 0.226 Uiso 0.679(16) 1 calc R U P A 1
H22C H 0.295652 0.122641 0.556780 0.226 Uiso 0.679(16) 1 calc R U P A 1
O23 O 0.3425(8) 0.3495(4) 0.4570(3) 0.067(3) Uani 0.679(16) 1 d D U P A 1
C24 C 0.3490(14) 0.4221(9) 0.4291(7) 0.101(6) Uani 0.679(16) 1 d D U P A 1
H24A H 0.375960 0.411216 0.394334 0.121 Uiso 0.679(16) 1 calc R U P A 1
H24B H 0.395135 0.457863 0.447100 0.121 Uiso 0.679(16) 1 calc R U P A 1
C25 C 0.2532(18) 0.4630(15) 0.4234(13) 0.177(10) Uani 0.679(16) 1 d D U P A 1
H25A H 0.262295 0.512268 0.403995 0.265 Uiso 0.679(16) 1 calc R U P A 1
H25B H 0.207515 0.428516 0.404849 0.265 Uiso 0.679(16) 1 calc R U P A 1
H25C H 0.226699 0.475186 0.457640 0.265 Uiso 0.679(16) 1 calc R U P A 1
O26 O 0.2336(5) 0.2429(8) 0.4172(3) 0.063(3) Uani 0.679(16) 1 d D U P A 1
C27 C 0.1540(9) 0.2526(12) 0.4545(6) 0.086(5) Uani 0.679(16) 1 d D U P A 1
H27A H 0.130232 0.308014 0.453649 0.103 Uiso 0.679(16) 1 calc R U P A 1
H27B H 0.178491 0.241449 0.489700 0.103 Uiso 0.679(16) 1 calc R U P A 1
C28 C 0.0724(10) 0.1981(12) 0.4421(8) 0.105(6) Uani 0.679(16) 1 d D U P A 1
H28A H 0.019707 0.205251 0.467336 0.157 Uiso 0.679(16) 1 calc R U P A 1
H28B H 0.047720 0.209767 0.407442 0.157 Uiso 0.679(16) 1 calc R U P A 1
H28C H 0.095885 0.143332 0.443423 0.157 Uiso 0.679(16) 1 calc R U P A 1
O20' O 0.3694(18) 0.2254(15) 0.4874(5) 0.068(7) Uiso 0.321(16) 1 d D U P A 2
C21' C 0.353(4) 0.1414(19) 0.490(2) 0.104(10) Uiso 0.321(16) 1 d D U P A 2
H21C H 0.361115 0.118028 0.455345 0.125 Uiso 0.321(16) 1 calc R U P A 2
H21D H 0.285694 0.131075 0.501906 0.125 Uiso 0.321(16) 1 calc R U P A 2
C22' C 0.424(4) 0.103(2) 0.527(2) 0.149(12) Uiso 0.321(16) 1 d D U P A 2
H22D H 0.411709 0.045450 0.527827 0.223 Uiso 0.321(16) 1 calc R U P A 2
H22E H 0.491427 0.111943 0.514831 0.223 Uiso 0.321(16) 1 calc R U P A 2
H22F H 0.416088 0.124975 0.561341 0.223 Uiso 0.321(16) 1 calc R U P A 2
O23' O 0.3049(17) 0.3438(10) 0.4427(9) 0.106(8) Uiso 0.321(16) 1 d D U P A 2
C24' C 0.291(4) 0.4156(19) 0.4142(18) 0.129(10) Uiso 0.321(16) 1 d D U P A 2
H24C H 0.219712 0.427644 0.412315 0.155 Uiso 0.321(16) 1 calc R U P A 2
H24D H 0.315166 0.408643 0.378590 0.155 Uiso 0.321(16) 1 calc R U P A 2
C25' C 0.343(5) 0.4838(18) 0.439(2) 0.18(3) Uiso 0.321(16) 1 d D . P A 2
H25D H 0.332452 0.532154 0.419361 0.268 Uiso 0.321(16) 1 calc R U P A 2
H25E H 0.318210 0.491254 0.474564 0.268 Uiso 0.321(16) 1 calc R U P A 2
H25F H 0.413526 0.472281 0.440888 0.268 Uiso 0.321(16) 1 calc R U P A 2
O26' O 0.2357(11) 0.2104(12) 0.4209(8) 0.062(6) Uiso 0.321(16) 1 d D U P A 2
C27' C 0.163(2) 0.215(2) 0.4607(12) 0.089(9) Uiso 0.321(16) 1 d D U P A 2
H27C H 0.135102 0.269612 0.461053 0.107 Uiso 0.321(16) 1 calc R U P A 2
H27D H 0.194287 0.206022 0.494598 0.107 Uiso 0.321(16) 1 calc R U P A 2
C28' C 0.083(2) 0.157(2) 0.4533(17) 0.114(10) Uiso 0.321(16) 1 d D U P A 2
H28D H 0.035076 0.163056 0.481257 0.171 Uiso 0.321(16) 1 calc R U P A 2
H28E H 0.050717 0.167286 0.420114 0.171 Uiso 0.321(16) 1 calc R U P A 2
H28F H 0.109882 0.103718 0.453647 0.171 Uiso 0.321(16) 1 calc R U P A 2

loop_
_atom_site_aniso_label
_atom_site_aniso_U_11
_atom_site_aniso_U_22
_atom_site_aniso_U_33
_atom_site_aniso_U_23
_atom_site_aniso_U_13
_atom_site_aniso_U_12
Ru1 0.0323(3) 0.0561(3) 0.0332(3) 0.00200(18) 0.00452(18) -0.0015(2)
S1 0.0468(9) 0.0876(12) 0.0455(9) 0.0214(8) 0.0023(8) 0.0006(9)
S2 0.0352(8) 0.0537(8) 0.0427(7) -0.0024(6) 0.0039(6) 0.0041(6)
S3 0.0361(8) 0.0591(9) 0.0560(9) 0.0053(7) 0.0049(7) -0.0085(7)
P1 0.044(3) 0.069(3) 0.040(3) 0.001(2) 0.002(2) -0.003(2)
P1' 0.063(9) 0.095(9) 0.038(7) -0.006(6) 0.036(6) -0.007(6)
B1 0.028(3) 0.045(3) 0.034(3) 0.001(3) 0.005(3) -0.003(3)
C1 0.039(4) 0.067(4) 0.047(4) 0.001(3) -0.007(3) 0.002(3)
N2 0.033(3) 0.058(3) 0.037(3) 0.002(2) 0.000(2) -0.003(2)
C3 0.030(3) 0.078(4) 0.048(4) 0.002(3) 0.007(3) -0.001(3)
C4 0.033(3) 0.092(5) 0.051(4) -0.006(4) 0.000(3) 0.005(3)
N5 0.042(3) 0.077(4) 0.047(3) 0.000(3) -0.011(3) 0.006(3)
C6 0.059(5) 0.136(8) 0.061(5) 0.016(5) -0.017(4) 0.019(5)
C7 0.037(3) 0.043(3) 0.040(3) -0.001(2) 0.000(3) -0.001(3)
N8 0.034(3) 0.048(3) 0.037(2) 0.002(2) 0.006(2) 0.004(2)
C9 0.049(4) 0.067(4) 0.039(3) 0.002(3) 0.011(3) 0.005(3)
C10 0.058(4) 0.075(4) 0.035(3) 0.015(3) 0.006(3) 0.002(4)
N11 0.048(3) 0.058(3) 0.039(3) 0.006(2) 0.000(2) 0.008(3)
C12 0.069(5) 0.080(5) 0.052(4) 0.011(4) -0.011(4) 0.026(4)
C13 0.042(4) 0.044(3) 0.052(3) 0.003(3) -0.008(3) -0.002(3)
N14 0.033(3) 0.049(3) 0.043(3) 0.002(2) 0.000(2) 0.002(2)
C15 0.038(3) 0.060(4) 0.055(4) -0.009(3) 0.001(3) 0.011(3)
C16 0.058(5) 0.053(4) 0.067(4) -0.021(3) -0.008(4) 0.013(3)
N17 0.048(3) 0.045(3) 0.071(4) -0.008(3) -0.009(3) -0.003(2)
C18 0.058(5) 0.048(4) 0.111(7) -0.014(4) -0.010(5) -0.014(3)
C19 0.061(4) 0.064(4) 0.039(3) -0.006(3) 0.009(3) -0.007(4)
O19 0.085(5) 0.086(4) 0.104(5) -0.018(4) -0.007(4) -0.027(4)
O20 0.073(6) 0.143(11) 0.033(4) 0.011(5) 0.010(4) -0.031(6)
C21 0.089(11) 0.114(10) 0.087(9) 0.054(8) 0.028(8) 0.030(8)
C22 0.170(17) 0.182(15) 0.100(12) 0.059(12) 0.016(12) -0.009(14)
O23 0.076(6) 0.083(5) 0.043(4) -0.014(4) 0.018(4) 0.003(4)
C24 0.125(13) 0.086(9) 0.093(10) -0.001(8) 0.039(10) 0.029(9)
C25 0.158(17) 0.170(17) 0.203(18) 0.013(16) -0.034(16) 0.025(15)
O26 0.034(4) 0.097(8) 0.056(5) 0.000(5) 0.012(3) 0.009(4)
C27 0.057(7) 0.127(12) 0.075(8) 0.014(8) 0.036(6) 0.021(8)
C28 0.062(8) 0.120(12) 0.131(12) 0.015(10) 0.034(9) -0.005(8)

loop_
_atom_type_symbol
_atom_type_description
_atom_type_scat_dispersion_real
_atom_type_scat_dispersion_imag
_atom_type_scat_source
C C 0.0181 0.0091 'International Tables Vol C Tables 4.2.6.8 and 6.1.1.4'
H H 0.0000 0.0000 'International Tables Vol C Tables 4.2.6.8 and 6.1.1.4'
B B 0.0090 0.0039 'International Tables Vol C Tables 4.2.6.8 and 6.1.1.4'
N N 0.0311 0.0180 'International Tables Vol C Tables 4.2.6.8 and 6.1.1.4'
O O 0.0492 0.0322 'International Tables Vol C Tables 4.2.6.8 and 6.1.1.4'
P P 0.2955 0.4335 'International Tables Vol C Tables 4.2.6.8 and 6.1.1.4'
S S 0.3331 0.5567 'International Tables Vol C Tables 4.2.6.8 and 6.1.1.4'
Ru Ru 0.0552 3.2960 'International Tables Vol C Tables 4.2.6.8 and 6.1.1.4'

loop_
_geom_angle_atom_site_label_1
_geom_angle_atom_site_label_2
_geom_angle_atom_site_label_3
_geom_angle
C19 Ru1 B1 86.8(3)
C19 Ru1 P1' 99.4(5)
B1 Ru1 P1' 173.7(5)
C19 Ru1 P1 95.6(3)
B1 Ru1 P1 177.5(3)
C19 Ru1 S2 89.0(2)
B1 Ru1 S2 83.45(18)
P1' Ru1 S2 97.5(4)
P1 Ru1 S2 97.30(16)
C19 Ru1 S1 87.0(2)
B1 Ru1 S1 80.79(19)
P1' Ru1 S1 98.5(4)
P1 Ru1 S1 98.58(16)
S2 Ru1 S1 163.92(6)
C19 Ru1 S3 172.0(2)
B1 Ru1 S3 85.33(18)
P1' Ru1 S3 88.4(4)
P1 Ru1 S3 92.2(2)
S2 Ru1 S3 91.47(6)
S1 Ru1 S3 90.46(7)
C1 S1 Ru1 96.6(2)
C7 S2 Ru1 98.9(2)
C13 S3 Ru1 96.7(2)
O26 P1 O20 102.5(6)
O26 P1 O23 102.0(5)
O20 P1 O23 93.3(6)
O26 P1 Ru1 115.3(4)
O20 P1 Ru1 120.8(5)
O23 P1 Ru1 119.1(4)
O26' P1' O20' 100.3(9)
O26' P1' O23' 99.2(9)
O20' P1' O23' 96.9(9)
O26' P1' Ru1 118.0(8)
O20' P1' Ru1 120.2(9)
O23' P1' Ru1 118.1(9)
N8 B1 N2 112.6(5)
N8 B1 N14 104.9(5)
N2 B1 N14 107.8(5)
N8 B1 Ru1 111.9(4)
N2 B1 Ru1 109.1(4)
N14 B1 Ru1 110.4(4)
N5 C1 N2 108.1(6)
N5 C1 S1 128.5(5)
N2 C1 S1 123.4(5)
C1 N2 C3 107.4(6)
C1 N2 B1 116.0(5)
C3 N2 B1 136.2(5)
C4 C3 N2 108.4(6)
C3 C4 N5 107.6(6)
C1 N5 C4 108.5(6)
C1 N5 C6 124.4(7)
C4 N5 C6 127.0(6)
N8 C7 N11 107.5(5)
N8 C7 S2 124.6(5)
N11 C7 S2 127.8(5)
C7 N8 C9 108.2(5)
C7 N8 B1 117.1(5)
C9 N8 B1 131.9(5)
C10 C9 N8 106.8(6)
C9 C10 N11 108.8(6)
C7 N11 C10 108.5(5)
C7 N11 C12 124.3(6)
C10 N11 C12 127.1(6)
N14 C13 N17 107.8(6)
N14 C13 S3 125.4(5)
N17 C13 S3 126.8(5)
C13 N14 C15 107.9(5)
C13 N14 B1 121.5(5)
C15 N14 B1 130.1(5)
C16 C15 N14 108.3(6)
C15 C16 N17 107.4(6)
C13 N17 C16 108.6(6)
C13 N17 C18 124.8(7)
C16 N17 C18 126.2(6)
O19 C19 Ru1 175.6(7)
C21 O20 P1 124.4(10)
O20 C21 C22 108.8(13)
C24 O23 P1 124.3(9)
O23 C24 C25 113.3(14)
C27 O26 P1 123.8(9)
O26 C27 C28 110.3(11)
C21' O20' P1' 107(2)
O20' C21' C22' 111.4(18)
C24' O23' P1' 135(3)
O23' C24' C25' 110.9(18)
C27' O26' P1' 120.5(17)
O26' C27' C28' 112.3(17)

loop_
_geom_bond_atom_site_label_1
_geom_bond_atom_site_label_2
_geom_bond_distance
Ru1 C19 1.848(8)
Ru1 B1 2.172(6)
Ru1 P1' 2.355(10)
Ru1 P1 2.360(6)
Ru1 S2 2.4018(16)
Ru1 S1 2.4306(19)
Ru1 S3 2.4781(17)
S1 C1 1.708(7)
S2 C7 1.699(6)
S3 C13 1.709(7)
P1 O26 1.599(8)
P1 O20 1.608(8)
P1 O23 1.620(9)
P1' O26' 1.607(13)
P1' O20' 1.615(13)
P1' O23' 1.621(13)
B1 N8 1.559(8)
B1 N2 1.560(8)
B1 N14 1.571(8)
C1 N5 1.352(9)
C1 N2 1.357(8)
N2 C3 1.392(8)
C3 C4 1.335(10)
C4 N5 1.383(10)
N5 C6 1.472(10)
C7 N8 1.358(8)
C7 N11 1.359(8)
N8 C9 1.404(8)
C9 C10 1.341(10)
C10 N11 1.373(9)
N11 C12 1.454(9)
C13 N14 1.345(8)
C13 N17 1.368(9)
N14 C15 1.399(8)
C15 C16 1.339(11)
C16 N17 1.385(10)
N17 C18 1.461(9)
C19 O19 1.141(9)
O20 C21 1.393(13)
C21 C22 1.482(16)
O23 C24 1.396(13)
C24 C25 1.457(17)
O26 C27 1.434(11)
C27 C28 1.450(16)
O20' C21' 1.407(17)
C21' C22' 1.475(19)
O23' C24' 1.404(17)
C24' C25' 1.477(19)
O26' C27' 1.407(16)
C27' C28' 1.450(19)
